data_7036508
loop_
_publ_author_name
'Novoa, N\'estor'
'Roisnel, Thierry'
'Hamon, Paul'
'Kahlal, Samia'
'Manzur, Carolina'
'Ngo, Hoang Minh'
'Ledoux-Rak, Isabelle'
'Saillard, Jean-Yves'
'Carrillo, David'
'Hamon, Jean-Ren\'e'

_publ_section_title
;
 Four-coordinate nickel(ii) and copper(ii) complex based ONO tridentate
 Schiff base ligands: synthesis, molecular structure, electrochemical,
 linear and nonlinear properties, and computational study.
;
_journal_issue 41
_journal_name_full 'Dalton transactions (Cambridge, England : 2003)'
_journal_page_first 18019
_journal_page_last 18037
_journal_paper_doi 10.1039/c5dt02822a
_journal_volume 44
_journal_year 2015
_chemical_compound_source 'synthesis as described'
_chemical_formula_moiety '3(C20 H19 Fe N O2)'
_chemical_formula_sum 'C60 H57 Fe3 N3 O6'
_chemical_formula_weight 1083.64
_chemical_name_systematic
;
 ?
;
_space_group_IT_number 2
_symmetry_cell_setting triclinic
_symmetry_Int_Tables_number 2
_symmetry_space_group_name_Hall '-P 1'
_symmetry_space_group_name_H-M 'P -1'
_atom_sites_solution_hydrogens geom
_atom_sites_solution_primary direct
_atom_sites_solution_secondary difmap
_audit_update_record
;
2015-04-07 deposited with the CCDC.
2015-09-14 downloaded from the CCDC.
;
_cell_angle_alpha 95.987(2)
_cell_angle_beta 109.006(2)
_cell_angle_gamma 105.734(2)
_cell_formula_units_Z 2
_cell_length_a 14.3007(7)
_cell_length_b 14.7917(6)
_cell_length_c 15.2273(6)
_cell_measurement_reflns_used 9441
_cell_measurement_temperature 150(2)
_cell_measurement_theta_max 26.25
_cell_measurement_theta_min 2.46
_cell_measurement_wavelength 0.71073
_cell_volume 2864.9(2)
_computing_cell_refinement 'Bruker APEX2 (Bruker, 2006)'
_computing_data_collection 'Bruker APEX2 (Bruker, 2006)'
_computing_data_reduction 'Bruker APEX2 (Bruker, 2006)'
_computing_molecular_graphics 'Ortep-3 for Windows (Farrugia, 1997)'
_computing_publication_material
;
          WinGX publication routines (Farrugia, 2012),
          CRYSCALc (T. Roisnel, local program, 2014)
;
_computing_structure_refinement 'SHELXL-97 (Sheldrick, 1997)'
_computing_structure_solution 'SIR97 (Altomare et al., 1999)'
_diffrn_ambient_temperature 150(2)
_diffrn_detector 'CCD plate'
_diffrn_measured_fraction_theta_full 0.985
_diffrn_measured_fraction_theta_max 0.985
_diffrn_measurement_device_type 'APEXII, Bruker-AXS'
_diffrn_measurement_method 'CCD rotation images, thin slices'
_diffrn_radiation_monochromator graphite
_diffrn_radiation_probe x-ray
_diffrn_radiation_type MoK\a
_diffrn_radiation_wavelength 0.71073
_diffrn_reflns_av_R_equivalents 0.0498
_diffrn_reflns_av_unetI/netI 0.0656
_diffrn_reflns_limit_h_max 18
_diffrn_reflns_limit_h_min -18
_diffrn_reflns_limit_k_max 17
_diffrn_reflns_limit_k_min -19
_diffrn_reflns_limit_l_max 19
_diffrn_reflns_limit_l_min -17
_diffrn_reflns_number 41885
_diffrn_reflns_theta_full 27.48
_diffrn_reflns_theta_max 27.48
_diffrn_reflns_theta_min 2.93
_exptl_absorpt_coefficient_mu 0.799
_exptl_absorpt_correction_T_max 0.832
_exptl_absorpt_correction_T_min 0.694
_exptl_absorpt_correction_type multi-scan
_exptl_absorpt_process_details
;
  [Sheldrick, G.M. (2002). SADABS Bruker AXS Inc., Madison, Wisconsin, USA]
;
_exptl_crystal_colour orange
_exptl_crystal_density_diffrn 1.256
_exptl_crystal_density_method 'not measured'
_exptl_crystal_description prism
_exptl_crystal_F_000 1128
_exptl_crystal_size_max 0.54
_exptl_crystal_size_mid 0.37
_exptl_crystal_size_min 0.23
_platon_squeeze_details
;
;
_refine_diff_density_max 1.765
_refine_diff_density_min -1.077
_refine_diff_density_rms 0.089
_refine_ls_extinction_method none
_refine_ls_goodness_of_fit_ref 1.095
_refine_ls_hydrogen_treatment constr
_refine_ls_matrix_type full
_refine_ls_number_parameters 623
_refine_ls_number_reflns 12931
_refine_ls_number_restraints 0
_refine_ls_restrained_S_all 1.095
_refine_ls_R_factor_all 0.0818
_refine_ls_R_factor_gt 0.0562
_refine_ls_shift/su_max 0.003
_refine_ls_shift/su_mean 0
_refine_ls_structure_factor_coef Fsqd
_refine_ls_weighting_details 'calc w=1/[\s^2^(Fo^2^)+(0.0871P)^2^+0.0000P] where P=(Fo^2^+2Fc^2^)/3'
_refine_ls_weighting_scheme calc
_refine_ls_wR_factor_gt 0.1507
_refine_ls_wR_factor_ref 0.1616
_reflns_number_gt 9044
_reflns_number_total 12931
_reflns_threshold_expression >2sigma(I)
_cod_data_source_file c5dt02822a2.cif
_cod_data_source_block NN95
_cod_depositor_comments 'Adding full bibliography for 7036507--7036511.cif.'
_cod_database_code 7036508

loop_
_symmetry_equiv_pos_as_xyz
'x, y, z'
'-x, -y, -z'

loop_
_atom_site_label
_atom_site_type_symbol
_atom_site_fract_x
_atom_site_fract_y
_atom_site_fract_z
_atom_site_U_iso_or_equiv
_atom_site_adp_type
_atom_site_occupancy
_atom_site_symmetry_multiplicity
_atom_site_calc_flag
_atom_site_refinement_flags
_atom_site_disorder_assembly
_atom_site_disorder_group
Fe1 Fe 0.90234(3) 0.31369(3) 0.18996(3) 0.02211(12) Uani 1 1 d . . .
O1 O 0.54687(17) -0.11497(15) 0.22649(14) 0.0270(5) Uani 1 1 d . . .
H2A H 0.5144 -0.1319 0.2623 0.041 Uiso 1 1 calc R . .
O2 O 0.70954(16) 0.09090(15) 0.20718(14) 0.0273(5) Uani 1 1 d . . .
N1 N 0.60725(19) -0.07562(18) 0.08531(17) 0.0246(6) Uani 1 1 d . . .
H1 H 0.6422 -0.0414 0.1436 0.057(12) Uiso 1 1 calc R . .
C1 C 0.5257(2) -0.1924(2) 0.1569(2) 0.0231(6) Uani 1 1 d . . .
C2 C 0.5563(2) -0.1733(2) 0.0804(2) 0.0222(6) Uani 1 1 d . . .
C3 C 0.5392(2) -0.2501(2) 0.0094(2) 0.0277(7) Uani 1 1 d . . .
H3 H 0.5613 -0.2386 -0.0421 0.033 Uiso 1 1 calc R . .
C4 C 0.4896(3) -0.3440(2) 0.0136(2) 0.0344(8) Uani 1 1 d . . .
H4 H 0.4764 -0.396 -0.0359 0.041 Uiso 1 1 calc R . .
C5 C 0.4595(3) -0.3620(2) 0.0893(2) 0.0323(8) Uani 1 1 d . . .
H5 H 0.4266 -0.4261 0.0922 0.039 Uiso 1 1 calc R . .
C6 C 0.4776(2) -0.2860(2) 0.1612(2) 0.0269(7) Uani 1 1 d . . .
H6 H 0.4569 -0.2981 0.2133 0.032 Uiso 1 1 calc R . .
C7 C 0.6122(2) -0.0249(2) 0.0172(2) 0.0235(7) Uani 1 1 d . . .
C8 C 0.5631(3) -0.0751(2) -0.0862(2) 0.0311(7) Uani 1 1 d . . .
H8A H 0.6098 -0.1058 -0.1022 0.047 Uiso 1 1 calc R . .
H8B H 0.5516 -0.028 -0.1258 0.047 Uiso 1 1 calc R . .
H8C H 0.4961 -0.124 -0.0979 0.047 Uiso 1 1 calc R . .
C9 C 0.6602(2) 0.0738(2) 0.0415(2) 0.0256(7) Uani 1 1 d . . .
H9 H 0.6619 0.1067 -0.0086 0.031 Uiso 1 1 calc R . .
C10 C 0.7069(2) 0.1292(2) 0.1354(2) 0.0224(6) Uani 1 1 d . . .
C11 C 0.7482(2) 0.2350(2) 0.1519(2) 0.0236(6) Uani 1 1 d . . .
C12 C 0.7855(2) 0.2994(2) 0.2419(2) 0.0274(7) Uani 1 1 d . . .
H12 H 0.7865 0.2815 0.3003 0.033 Uiso 1 1 calc R . .
C13 C 0.8204(3) 0.3940(2) 0.2290(2) 0.0330(8) Uani 1 1 d . . .
H13 H 0.8485 0.4508 0.2773 0.04 Uiso 1 1 calc R . .
C14 C 0.8065(3) 0.3902(2) 0.1314(2) 0.0314(7) Uani 1 1 d . . .
H14 H 0.8244 0.4438 0.1037 0.038 Uiso 1 1 calc R . .
C15 C 0.7613(2) 0.2929(2) 0.0832(2) 0.0283(7) Uani 1 1 d . . .
H15 H 0.7429 0.2695 0.0173 0.034 Uiso 1 1 calc R . .
C16 C 1.0450(2) 0.3718(2) 0.1792(2) 0.0315(7) Uani 1 1 d . . .
H16 H 1.0635 0.424 0.15 0.038 Uiso 1 1 calc R . .
C17 C 1.0571(2) 0.3786(2) 0.2760(2) 0.0313(8) Uani 1 1 d . . .
H17 H 1.0856 0.4363 0.3232 0.038 Uiso 1 1 calc R . .
C18 C 1.0190(2) 0.2844(2) 0.2905(2) 0.0346(8) Uani 1 1 d . . .
H18 H 1.0172 0.2679 0.3487 0.041 Uiso 1 1 calc R . .
C19 C 0.9843(3) 0.2194(2) 0.2026(3) 0.0378(9) Uani 1 1 d . . .
H19 H 0.9551 0.1515 0.1913 0.045 Uiso 1 1 calc R . .
C20 C 1.0009(2) 0.2738(2) 0.1339(2) 0.0337(8) Uani 1 1 d . . .
H20 H 0.985 0.2484 0.0689 0.04 Uiso 1 1 calc R . .
Fe2 Fe 0.60526(3) 0.44376(3) 0.37836(3) 0.02222(13) Uani 1 1 d . . .
C33 C 0.5262(3) 0.5113(3) 0.2873(3) 0.0538(5) Uani 1 1 d . . .
H33 H 0.5281 0.5759 0.3022 0.065 Uiso 1 1 calc R . .
C34 C 0.5938(3) 0.4809(3) 0.2524(3) 0.0538(5) Uani 1 1 d . . .
H34 H 0.6497 0.521 0.2393 0.065 Uiso 1 1 calc R . .
C35 C 0.5647(3) 0.3798(3) 0.2401(3) 0.0538(5) Uani 1 1 d . . .
H35 H 0.5976 0.3398 0.2176 0.065 Uiso 1 1 calc R . .
C31 C 0.4785(3) 0.3494(3) 0.2672(3) 0.0538(5) Uani 1 1 d . . .
H31 H 0.4422 0.2848 0.2659 0.065 Uiso 1 1 calc R . .
C32 C 0.4548(3) 0.4303(3) 0.2965(3) 0.0538(5) Uani 1 1 d . . .
H32 H 0.4 0.4304 0.3188 0.065 Uiso 1 1 calc R . .
C38 C 0.7477(2) 0.4374(2) 0.4583(2) 0.0258(7) Uani 1 1 d . . .
H38 H 0.7961 0.4212 0.4346 0.031 Uiso 1 1 calc R . .
C37 C 0.6692(2) 0.3726(2) 0.4787(2) 0.0288(7) Uani 1 1 d . . .
H37 H 0.6561 0.3053 0.4714 0.035 Uiso 1 1 calc R . .
C36 C 0.6127(2) 0.4240(2) 0.5119(2) 0.0276(7) Uani 1 1 d . . .
H36 H 0.5554 0.3974 0.5303 0.033 Uiso 1 1 calc R . .
C40 C 0.6569(2) 0.5223(2) 0.5129(2) 0.0228(6) Uani 1 1 d . . .
H40 H 0.6344 0.5732 0.5321 0.027 Uiso 1 1 calc R . .
C39 C 0.7420(2) 0.5320(2) 0.47959(19) 0.0193(6) Uani 1 1 d . . .
C41 C 0.8079(2) 0.62252(19) 0.46765(18) 0.0186(6) Uani 1 1 d . . .
O31 O 0.78135(15) 0.69686(14) 0.47309(14) 0.0220(4) Uani 1 1 d . . .
C42 C 0.9008(2) 0.6229(2) 0.45380(19) 0.0212(6) Uani 1 1 d . . .
H42 H 0.9122 0.5631 0.443 0.025 Uiso 1 1 calc R . .
C43 C 0.9769(2) 0.7055(2) 0.45493(19) 0.0210(6) Uani 1 1 d . . .
C44 C 1.0778(2) 0.6997(2) 0.4484(2) 0.0302(7) Uani 1 1 d . . .
H44A H 1.0942 0.7364 0.4024 0.045 Uiso 1 1 calc R . .
H44B H 1.0708 0.6324 0.4278 0.045 Uiso 1 1 calc R . .
H44C H 1.1342 0.7265 0.5109 0.045 Uiso 1 1 calc R . .
N31 N 0.96443(18) 0.79225(16) 0.46276(16) 0.0192(5) Uani 1 1 d . . .
H31A H 0.9018 0.7945 0.4568 0.023 Uiso 1 1 calc R . .
C45 C 1.0451(2) 0.8813(2) 0.48010(19) 0.0191(6) Uani 1 1 d . . .
C46 C 1.0384(2) 0.9395(2) 0.4150(2) 0.0253(7) Uani 1 1 d . . .
H46 H 0.9805 0.919 0.3562 0.03 Uiso 1 1 calc R . .
C47 C 1.1149(3) 1.0277(2) 0.4338(2) 0.0323(8) Uani 1 1 d . . .
H47 H 1.1095 1.0673 0.3883 0.039 Uiso 1 1 calc R . .
C48 C 1.1998(3) 1.0576(2) 0.5200(2) 0.0299(7) Uani 1 1 d . . .
H48 H 1.2531 1.1174 0.5328 0.036 Uiso 1 1 calc R . .
C49 C 1.2072(2) 1.0009(2) 0.5871(2) 0.0287(7) Uani 1 1 d . . .
H49 H 1.2646 1.0223 0.6463 0.034 Uiso 1 1 calc R . .
C50 C 1.1303(2) 0.9123(2) 0.5678(2) 0.0236(6) Uani 1 1 d . . .
O32 O 1.13229(18) 0.85237(16) 0.62926(15) 0.0360(6) Uani 1 1 d . . .
H32A H 1.1879 0.8754 0.6773 0.054 Uiso 1 1 calc R . .
Fe3 Fe 0.17400(4) 0.73393(3) 0.18455(3) 0.02852(13) Uani 1 1 d . . .
C61A C 0.0989(7) 0.6076(6) 0.0943(6) 0.0322(7) Uani 0.5 1 d P A 1
H61A H 0.0561 0.6014 0.03 0.039 Uiso 0.5 1 calc PR A 1
C62A C 0.2007(7) 0.6112(5) 0.1236(5) 0.0322(7) Uani 0.5 1 d P A 1
H62A H 0.2431 0.6093 0.087 0.039 Uiso 0.5 1 calc PR A 1
C63A C 0.2258(6) 0.6183(4) 0.2180(5) 0.0322(7) Uani 0.5 1 d P A 1
H63A H 0.2937 0.6208 0.2576 0.039 Uiso 0.5 1 calc PR A 1
C64A C 0.1524(7) 0.6218(5) 0.2553(6) 0.0322(7) Uani 0.5 1 d P A 1
H64A H 0.1587 0.6277 0.3199 0.039 Uiso 0.5 1 calc PR A 1
C65A C 0.0633(6) 0.6144(5) 0.1740(6) 0.0322(7) Uani 0.5 1 d P A 1
H65A H -0.0039 0.614 0.172 0.039 Uiso 0.5 1 calc PR A 1
C61B C 0.1171(7) 0.6109(6) 0.0767(6) 0.0322(7) Uani 0.5 1 d P A 2
H61B H 0.1127 0.6079 0.0128 0.039 Uiso 0.5 1 calc PR A 2
C62B C 0.2027(6) 0.6115(5) 0.1604(5) 0.0322(7) Uani 0.5 1 d P A 2
H62B H 0.2672 0.6073 0.1588 0.039 Uiso 0.5 1 calc PR A 2
C63B C 0.1828(7) 0.6186(5) 0.2393(5) 0.0322(7) Uani 0.5 1 d P A 2
H63B H 0.2304 0.6208 0.3006 0.039 Uiso 0.5 1 calc PR A 2
C64B C 0.0778(6) 0.6226(5) 0.2190(5) 0.0322(7) Uani 0.5 1 d P A 2
H64B H 0.0426 0.6282 0.2614 0.039 Uiso 0.5 1 calc PR A 2
C65B C 0.0407(6) 0.6159(4) 0.1176(5) 0.0322(7) Uani 0.5 1 d P A 2
H65B H -0.0278 0.6149 0.0813 0.039 Uiso 0.5 1 calc PR A 2
C70 C 0.2888(2) 0.8483(2) 0.1800(2) 0.0228(6) Uani 1 1 d . A .
H70 H 0.3468 0.845 0.1639 0.027 Uiso 1 1 calc R . .
C66 C 0.1900(2) 0.8462(2) 0.1155(2) 0.0290(7) Uani 1 1 d . A .
H66 H 0.1707 0.8418 0.0489 0.035 Uiso 1 1 calc R . .
C67 C 0.1255(3) 0.8519(2) 0.1681(2) 0.0375(8) Uani 1 1 d . A .
H67 H 0.0552 0.8513 0.1426 0.045 Uiso 1 1 calc R . .
C68 C 0.1841(2) 0.8587(2) 0.2653(2) 0.0296(7) Uani 1 1 d . A .
H68 H 0.16 0.8639 0.3162 0.035 Uiso 1 1 calc R . .
C69 C 0.2857(2) 0.8563(2) 0.2729(2) 0.0218(6) Uani 1 1 d . A .
C71 C 0.3733(2) 0.8592(2) 0.3597(2) 0.0214(6) Uani 1 1 d . . .
O61 O 0.45483(16) 0.84671(15) 0.35044(14) 0.0266(5) Uani 1 1 d . A .
C72 C 0.3638(2) 0.8763(2) 0.4491(2) 0.0229(6) Uani 1 1 d . A .
H72 H 0.3023 0.8885 0.4505 0.027 Uiso 1 1 calc R . .
C73 C 0.4379(2) 0.87643(19) 0.5348(2) 0.0195(6) Uani 1 1 d . . .
C74 C 0.4153(2) 0.8907(2) 0.6244(2) 0.0271(7) Uani 1 1 d . A .
H74A H 0.4419 0.8492 0.6653 0.041 Uiso 1 1 calc R . .
H74B H 0.3397 0.8741 0.608 0.041 Uiso 1 1 calc R . .
H74C H 0.4498 0.958 0.6581 0.041 Uiso 1 1 calc R . .
N61 N 0.52643(19) 0.85989(17) 0.53697(17) 0.0212(5) Uani 1 1 d . A .
H61 H 0.5338 0.8533 0.4817 0.025 Uiso 1 1 calc R . .
C75 C 0.6102(2) 0.8512(2) 0.6138(2) 0.0204(6) Uani 1 1 d . . .
C76 C 0.6478(2) 0.9057(2) 0.7058(2) 0.0260(7) Uani 1 1 d . A .
H76 H 0.6159 0.9507 0.7206 0.031 Uiso 1 1 calc R . .
C77 C 0.7313(2) 0.8942(2) 0.7754(2) 0.0305(7) Uani 1 1 d . . .
H77 H 0.7566 0.9312 0.8381 0.037 Uiso 1 1 calc R A .
C78 C 0.7785(2) 0.8293(2) 0.7547(2) 0.0296(7) Uani 1 1 d . A .
H78 H 0.835 0.821 0.8035 0.035 Uiso 1 1 calc R . .
C79 C 0.7442(2) 0.7766(2) 0.6636(2) 0.0264(7) Uani 1 1 d . . .
H79 H 0.7773 0.7325 0.6494 0.032 Uiso 1 1 calc R A .
C80 C 0.6602(2) 0.7885(2) 0.59207(19) 0.0203(6) Uani 1 1 d . A .
O62 O 0.62323(15) 0.73978(14) 0.50005(13) 0.0225(4) Uani 1 1 d . . .
H62 H 0.6681 0.7173 0.491 0.034 Uiso 1 1 calc R A .

loop_
_atom_site_aniso_label
_atom_site_aniso_U_11
_atom_site_aniso_U_22
_atom_site_aniso_U_33
_atom_site_aniso_U_23
_atom_site_aniso_U_13
_atom_site_aniso_U_12
Fe1 0.0224(2) 0.0210(2) 0.0201(2) 0.00331(17) 0.00651(17) 0.00465(17)
O1 0.0307(12) 0.0286(12) 0.0193(11) 0.0013(9) 0.0138(9) 0.0017(9)
O2 0.0243(11) 0.0309(12) 0.0171(10) 0.0066(9) 0.0024(8) -0.0001(9)
N1 0.0203(13) 0.0318(15) 0.0164(12) 0.0046(11) 0.0052(10) 0.0024(11)
C1 0.0166(14) 0.0266(16) 0.0204(15) 0.0009(12) 0.0018(11) 0.0056(12)
C2 0.0178(14) 0.0275(16) 0.0180(14) 0.0037(12) 0.0038(11) 0.0060(12)
C3 0.0294(17) 0.0313(18) 0.0209(15) 0.0031(13) 0.0094(13) 0.0080(14)
C4 0.0357(19) 0.036(2) 0.0246(17) -0.0013(14) 0.0033(14) 0.0130(15)
C5 0.0292(17) 0.0251(17) 0.0347(18) 0.0051(14) 0.0059(14) 0.0043(14)
C6 0.0251(16) 0.0287(17) 0.0241(16) 0.0068(13) 0.0084(13) 0.0049(13)
C7 0.0183(14) 0.0347(18) 0.0182(14) 0.0040(13) 0.0087(12) 0.0077(13)
C8 0.0352(18) 0.0383(19) 0.0170(15) 0.0026(13) 0.0095(13) 0.0091(15)
C9 0.0234(15) 0.0342(18) 0.0202(15) 0.0096(13) 0.0102(12) 0.0070(13)
C10 0.0137(13) 0.0299(17) 0.0219(15) 0.0079(13) 0.0072(11) 0.0031(12)
C11 0.0175(14) 0.0322(17) 0.0234(15) 0.0089(13) 0.0086(12) 0.0092(13)
C12 0.0295(17) 0.0303(17) 0.0285(17) 0.0093(13) 0.0150(14) 0.0127(14)
C13 0.044(2) 0.0257(17) 0.0326(18) 0.0050(14) 0.0150(16) 0.0156(15)
C14 0.0373(19) 0.0287(18) 0.0335(18) 0.0130(14) 0.0137(15) 0.0159(15)
C15 0.0276(17) 0.0289(17) 0.0259(16) 0.0101(13) 0.0053(13) 0.0093(14)
C16 0.0271(17) 0.0364(19) 0.0284(17) 0.0074(14) 0.0123(14) 0.0034(14)
C17 0.0264(17) 0.0322(18) 0.0259(17) 0.0007(14) 0.0053(13) 0.0022(14)
C18 0.0219(16) 0.046(2) 0.0310(18) 0.0129(16) 0.0039(14) 0.0082(15)
C19 0.0217(16) 0.0271(18) 0.061(2) 0.0043(17) 0.0121(16) 0.0080(14)
C20 0.0185(15) 0.041(2) 0.0327(18) -0.0072(15) 0.0104(14) 0.0010(14)
Fe2 0.0218(2) 0.0196(2) 0.0176(2) 0.00331(17) 0.00326(17) 0.00002(17)
C33 0.0460(11) 0.0662(12) 0.0276(9) 0.0075(9) -0.0051(8) 0.0083(9)
C34 0.0460(11) 0.0662(12) 0.0276(9) 0.0075(9) -0.0051(8) 0.0083(9)
C35 0.0460(11) 0.0662(12) 0.0276(9) 0.0075(9) -0.0051(8) 0.0083(9)
C31 0.0460(11) 0.0662(12) 0.0276(9) 0.0075(9) -0.0051(8) 0.0083(9)
C32 0.0460(11) 0.0662(12) 0.0276(9) 0.0075(9) -0.0051(8) 0.0083(9)
C38 0.0269(16) 0.0186(15) 0.0287(16) 0.0066(12) 0.0067(13) 0.0064(12)
C37 0.0317(17) 0.0214(16) 0.0271(17) 0.0088(13) 0.0047(14) 0.0050(13)
C36 0.0237(16) 0.0277(17) 0.0250(16) 0.0096(13) 0.0067(13) -0.0001(13)
C40 0.0243(15) 0.0229(16) 0.0181(14) 0.0045(12) 0.0083(12) 0.0020(12)
C39 0.0198(14) 0.0191(15) 0.0139(13) 0.0026(11) 0.0030(11) 0.0028(11)
C41 0.0173(14) 0.0183(15) 0.0135(13) -0.0012(11) 0.0019(11) 0.0021(11)
O31 0.0207(10) 0.0196(11) 0.0244(11) 0.0016(8) 0.0088(8) 0.0050(8)
C42 0.0246(15) 0.0187(15) 0.0176(14) 0.0019(11) 0.0067(12) 0.0049(12)
C43 0.0207(15) 0.0246(16) 0.0156(14) 0.0052(12) 0.0050(11) 0.0059(12)
C44 0.0285(17) 0.0300(18) 0.0382(19) 0.0098(14) 0.0177(15) 0.0116(14)
N31 0.0170(12) 0.0189(12) 0.0196(12) 0.0042(10) 0.0050(10) 0.0046(10)
C45 0.0158(14) 0.0194(15) 0.0200(14) 0.0038(11) 0.0067(11) 0.0027(11)
C46 0.0274(16) 0.0271(17) 0.0232(15) 0.0065(13) 0.0100(13) 0.0105(13)
C47 0.042(2) 0.0238(17) 0.0389(19) 0.0165(15) 0.0223(16) 0.0111(15)
C48 0.0271(17) 0.0185(16) 0.046(2) 0.0081(14) 0.0199(15) 0.0015(13)
C49 0.0222(16) 0.0228(16) 0.0338(18) 0.0030(13) 0.0059(13) 0.0024(13)
C50 0.0224(15) 0.0239(16) 0.0223(15) 0.0084(12) 0.0065(12) 0.0049(12)
O32 0.0348(13) 0.0319(13) 0.0222(11) 0.0125(10) -0.0041(10) -0.0034(10)
Fe3 0.0311(3) 0.0232(2) 0.0255(2) 0.00213(19) 0.0099(2) 0.00163(19)
C61A 0.0505(15) 0.0250(9) 0.0221(17) 0.0023(12) 0.0250(13) 0.0007(10)
C62A 0.0505(15) 0.0250(9) 0.0221(17) 0.0023(12) 0.0250(13) 0.0007(10)
C63A 0.0505(15) 0.0250(9) 0.0221(17) 0.0023(12) 0.0250(13) 0.0007(10)
C64A 0.0505(15) 0.0250(9) 0.0221(17) 0.0023(12) 0.0250(13) 0.0007(10)
C65A 0.0505(15) 0.0250(9) 0.0221(17) 0.0023(12) 0.0250(13) 0.0007(10)
C61B 0.0505(15) 0.0250(9) 0.0221(17) 0.0023(12) 0.0250(13) 0.0007(10)
C62B 0.0505(15) 0.0250(9) 0.0221(17) 0.0023(12) 0.0250(13) 0.0007(10)
C63B 0.0505(15) 0.0250(9) 0.0221(17) 0.0023(12) 0.0250(13) 0.0007(10)
C64B 0.0505(15) 0.0250(9) 0.0221(17) 0.0023(12) 0.0250(13) 0.0007(10)
C65B 0.0505(15) 0.0250(9) 0.0221(17) 0.0023(12) 0.0250(13) 0.0007(10)
C70 0.0253(16) 0.0183(15) 0.0240(15) 0.0074(12) 0.0092(12) 0.0047(12)
C66 0.0294(17) 0.0294(17) 0.0235(16) 0.0068(13) 0.0048(13) 0.0082(14)
C67 0.0282(18) 0.036(2) 0.043(2) 0.0026(16) 0.0061(15) 0.0130(15)
C68 0.0315(17) 0.0282(17) 0.0291(17) 0.0025(14) 0.0132(14) 0.0088(14)
C69 0.0243(15) 0.0168(14) 0.0241(15) 0.0054(12) 0.0093(12) 0.0058(12)
C71 0.0278(16) 0.0149(14) 0.0213(15) 0.0047(11) 0.0100(12) 0.0053(12)
O61 0.0275(11) 0.0354(12) 0.0207(11) 0.0084(9) 0.0126(9) 0.0108(10)
C72 0.0245(15) 0.0234(15) 0.0251(16) 0.0066(12) 0.0129(13) 0.0093(12)
C73 0.0275(16) 0.0122(14) 0.0216(14) 0.0036(11) 0.0136(12) 0.0054(11)
C74 0.0306(17) 0.0326(18) 0.0223(16) 0.0056(13) 0.0129(13) 0.0128(14)
N61 0.0257(13) 0.0234(13) 0.0184(12) 0.0059(10) 0.0118(10) 0.0088(11)
C75 0.0220(15) 0.0199(15) 0.0195(14) 0.0058(11) 0.0094(12) 0.0044(12)
C76 0.0282(16) 0.0214(16) 0.0251(16) -0.0010(12) 0.0111(13) 0.0037(13)
C77 0.0265(16) 0.0338(18) 0.0202(15) -0.0022(13) 0.0068(13) -0.0018(14)
C78 0.0197(15) 0.0394(19) 0.0236(16) 0.0038(14) 0.0051(12) 0.0051(14)
C79 0.0231(16) 0.0252(16) 0.0289(17) 0.0032(13) 0.0114(13) 0.0035(13)
C80 0.0208(14) 0.0173(14) 0.0186(14) 0.0022(11) 0.0086(11) -0.0011(11)
O62 0.0222(11) 0.0223(11) 0.0233(11) -0.0002(8) 0.0101(9) 0.0076(9)

loop_
_atom_type_symbol
_atom_type_description
_atom_type_scat_dispersion_real
_atom_type_scat_dispersion_imag
_atom_type_scat_source
C C 0.0033 0.0016 'International Tables Vol C Tables 4.2.6.8 and 6.1.1.4'
H H 0 0 'International Tables Vol C Tables 4.2.6.8 and 6.1.1.4'
N N 0.0061 0.0033 'International Tables Vol C Tables 4.2.6.8 and 6.1.1.4'
O O 0.0106 0.006 'International Tables Vol C Tables 4.2.6.8 and 6.1.1.4'
Fe Fe 0.3463 0.8444 'International Tables Vol C Tables 4.2.6.8 and 6.1.1.4'

loop_
_geom_angle_atom_site_label_1
_geom_angle_atom_site_label_2
_geom_angle_atom_site_label_3
_geom_angle
C19 Fe1 C12 121.20(14)
C19 Fe1 C18 40.55(14)
C12 Fe1 C18 105.45(13)
C19 Fe1 C11 107.26(13)
C12 Fe1 C11 40.98(12)
C18 Fe1 C11 122.01(13)
C19 Fe1 C20 40.82(14)
C12 Fe1 C20 158.52(13)
C18 Fe1 C20 68.27(14)
C11 Fe1 C20 123.61(12)
C19 Fe1 C13 156.46(15)
C12 Fe1 C13 40.35(13)
C18 Fe1 C13 120.65(14)
C11 Fe1 C13 68.40(13)
C20 Fe1 C13 160.59(14)
C19 Fe1 C14 161.33(14)
C12 Fe1 C14 68.52(13)
C18 Fe1 C14 157.21(14)
C11 Fe1 C14 68.71(13)
C20 Fe1 C14 125.11(14)
C13 Fe1 C14 40.71(13)
C19 Fe1 C16 68.21(14)
C12 Fe1 C16 158.49(13)
C18 Fe1 C16 68.22(14)
C11 Fe1 C16 159.80(12)
C20 Fe1 C16 40.19(13)
C13 Fe1 C16 123.77(14)
C14 Fe1 C16 108.91(14)
C19 Fe1 C15 124.86(13)
C12 Fe1 C15 68.82(13)
C18 Fe1 C15 160.06(13)
C11 Fe1 C15 41.29(12)
C20 Fe1 C15 109.70(13)
C13 Fe1 C15 68.10(13)
C14 Fe1 C15 40.24(13)
C16 Fe1 C15 123.95(13)
C19 Fe1 C17 68.00(13)
C12 Fe1 C17 121.72(13)
C18 Fe1 C17 40.54(13)
C11 Fe1 C17 158.15(13)
C20 Fe1 C17 67.68(13)
C13 Fe1 C17 106.95(14)
C14 Fe1 C17 122.59(13)
C16 Fe1 C17 40.29(12)
C15 Fe1 C17 158.71(13)
C1 O1 H2A 109.5
C7 N1 C2 132.0(2)
C7 N1 H1 114
C2 N1 H1 114
O1 C1 C6 122.5(3)
O1 C1 C2 116.8(3)
C6 C1 C2 120.7(3)
C3 C2 C1 118.8(3)
C3 C2 N1 125.6(3)
C1 C2 N1 115.5(3)
C2 C3 C4 120.2(3)
C2 C3 H3 119.9
C4 C3 H3 119.9
C5 C4 C3 120.5(3)
C5 C4 H4 119.8
C3 C4 H4 119.8
C4 C5 C6 119.8(3)
C4 C5 H5 120.1
C6 C5 H5 120.1
C1 C6 C5 120.1(3)
C1 C6 H6 120
C5 C6 H6 120
N1 C7 C9 120.3(3)
N1 C7 C8 120.3(3)
C9 C7 C8 119.4(3)
C7 C8 H8A 109.5
C7 C8 H8B 109.5
H8A C8 H8B 109.5
C7 C8 H8C 109.5
H8A C8 H8C 109.5
H8B C8 H8C 109.5
C7 C9 C10 124.8(3)
C7 C9 H9 117.6
C10 C9 H9 117.6
O2 C10 C9 121.9(3)
O2 C10 C11 118.2(3)
C9 C10 C11 119.8(3)
C12 C11 C15 107.2(3)
C12 C11 C10 125.1(3)
C15 C11 C10 127.7(3)
C12 C11 Fe1 69.36(17)
C15 C11 Fe1 69.74(17)
C10 C11 Fe1 125.0(2)
C13 C12 C11 108.2(3)
C13 C12 Fe1 70.12(19)
C11 C12 Fe1 69.66(17)
C13 C12 H12 125.9
C11 C12 H12 125.9
Fe1 C12 H12 125.9
C12 C13 C14 108.6(3)
C12 C13 Fe1 69.52(18)
C14 C13 Fe1 69.76(18)
C12 C13 H13 125.7
C14 C13 H13 125.7
Fe1 C13 H13 126.6
C15 C14 C13 108.1(3)
C15 C14 Fe1 70.01(18)
C13 C14 Fe1 69.53(18)
C15 C14 H14 126
C13 C14 H14 126
Fe1 C14 H14 126.1
C14 C15 C11 107.9(3)
C14 C15 Fe1 69.75(18)
C11 C15 Fe1 68.97(16)
C14 C15 H15 126
C11 C15 H15 126
Fe1 C15 H15 126.8
C20 C16 C17 108.0(3)
C20 C16 Fe1 69.63(18)
C17 C16 Fe1 69.92(18)
C20 C16 H16 126
C17 C16 H16 126
Fe1 C16 H16 126
C16 C17 C18 108.3(3)
C16 C17 Fe1 69.79(18)
C18 C17 Fe1 69.28(18)
C16 C17 H17 125.9
C18 C17 H17 125.9
Fe1 C17 H17 126.6
C19 C18 C17 107.7(3)
C19 C18 Fe1 69.42(19)
C17 C18 Fe1 70.18(19)
C19 C18 H18 126.2
C17 C18 H18 126.2
Fe1 C18 H18 125.8
C18 C19 C20 108.0(3)
C18 C19 Fe1 70.03(19)
C20 C19 Fe1 70.0(2)
C18 C19 H19 126
C20 C19 H19 126
Fe1 C19 H19 125.5
C16 C20 C19 108.1(3)
C16 C20 Fe1 70.18(19)
C19 C20 Fe1 69.18(19)
C16 C20 H20 126
C19 C20 H20 126
Fe1 C20 H20 126.3
C34 Fe2 C33 40.37(17)
C34 Fe2 C39 108.71(14)
C33 Fe2 C39 114.41(14)
C34 Fe2 C40 132.67(15)
C33 Fe2 C40 108.68(15)
C39 Fe2 C40 41.51(11)
C34 Fe2 C38 115.64(16)
C33 Fe2 C38 146.66(15)
C39 Fe2 C38 41.19(11)
C40 Fe2 C38 68.97(13)
C34 Fe2 C35 40.79(16)
C33 Fe2 C35 68.00(18)
C39 Fe2 C35 133.17(15)
C40 Fe2 C35 172.83(15)
C38 Fe2 C35 110.02(16)
C34 Fe2 C32 67.74(17)
C33 Fe2 C32 40.27(16)
C39 Fe2 C32 145.84(15)
C40 Fe2 C32 114.47(16)
C38 Fe2 C32 172.20(15)
C35 Fe2 C32 67.49(18)
C34 Fe2 C37 147.24(17)
C33 Fe2 C37 171.83(16)
C39 Fe2 C37 68.47(12)
C40 Fe2 C37 67.98(12)
C38 Fe2 C37 40.23(12)
C35 Fe2 C37 116.17(16)
C32 Fe2 C37 133.36(15)
C34 Fe2 C36 171.68(16)
C33 Fe2 C36 132.52(16)
C39 Fe2 C36 68.96(11)
C40 Fe2 C36 40.47(12)
C38 Fe2 C36 68.27(13)
C35 Fe2 C36 146.38(15)
C32 Fe2 C36 109.38(15)
C37 Fe2 C36 40.25(13)
C34 Fe2 C31 67.66(16)
C33 Fe2 C31 67.36(17)
C39 Fe2 C31 172.66(15)
C40 Fe2 C31 145.59(15)
C38 Fe2 C31 133.69(16)
C35 Fe2 C31 40.01(16)
C32 Fe2 C31 39.80(17)
C37 Fe2 C31 110.83(16)
C36 Fe2 C31 115.56(15)
C34 C33 C32 108.4(4)
C34 C33 Fe2 69.7(2)
C32 C33 Fe2 70.9(2)
C34 C33 H33 125.8
C32 C33 H33 125.8
Fe2 C33 H33 125.2
C33 C34 C35 107.9(4)
C33 C34 Fe2 69.9(2)
C35 C34 Fe2 70.4(2)
C33 C34 H34 126
C35 C34 H34 126
Fe2 C34 H34 125.2
C31 C35 C34 107.4(4)
C31 C35 Fe2 70.7(2)
C34 C35 Fe2 68.8(2)
C31 C35 H35 126.3
C34 C35 H35 126.3
Fe2 C35 H35 125.7
C32 C31 C35 108.4(4)
C32 C31 Fe2 69.7(2)
C35 C31 Fe2 69.2(2)
C32 C31 H31 125.8
C35 C31 H31 125.8
Fe2 C31 H31 126.8
C31 C32 C33 107.9(4)
C31 C32 Fe2 70.5(2)
C33 C32 Fe2 68.8(2)
C31 C32 H32 126.1
C33 C32 H32 126.1
Fe2 C32 H32 126.2
C37 C38 C39 108.2(3)
C37 C38 Fe2 70.56(18)
C39 C38 Fe2 69.25(17)
C37 C38 H38 125.9
C39 C38 H38 125.9
Fe2 C38 H38 125.9
C38 C37 C36 109.0(3)
C38 C37 Fe2 69.21(17)
C36 C37 Fe2 69.93(18)
C38 C37 H37 125.5
C36 C37 H37 125.5
Fe2 C37 H37 126.9
C37 C36 C40 107.8(3)
C37 C36 Fe2 69.82(18)
C40 C36 Fe2 68.96(17)
C37 C36 H36 126.1
C40 C36 H36 126.1
Fe2 C36 H36 126.7
C36 C40 C39 108.3(3)
C36 C40 Fe2 70.57(17)
C39 C40 Fe2 69.16(16)
C36 C40 H40 125.9
C39 C40 H40 125.9
Fe2 C40 H40 126
C38 C39 C40 106.7(3)
C38 C39 C41 127.4(3)
C40 C39 C41 125.9(3)
C38 C39 Fe2 69.57(16)
C40 C39 Fe2 69.32(16)
C41 C39 Fe2 124.79(19)
O31 C41 C42 122.2(3)
O31 C41 C39 119.5(3)
C42 C41 C39 118.2(3)
C43 C42 C41 124.1(3)
C43 C42 H42 117.9
C41 C42 H42 117.9
N31 C43 C42 122.3(3)
N31 C43 C44 117.6(3)
C42 C43 C44 120.1(3)
C43 C44 H44A 109.5
C43 C44 H44B 109.5
H44A C44 H44B 109.5
C43 C44 H44C 109.5
H44A C44 H44C 109.5
H44B C44 H44C 109.5
C43 N31 C45 124.9(2)
C43 N31 H31A 117.5
C45 N31 H31A 117.5
C46 C45 C50 119.5(3)
C46 C45 N31 121.2(2)
C50 C45 N31 119.1(2)
C45 C46 C47 121.0(3)
C45 C46 H46 119.5
C47 C46 H46 119.5
C46 C47 C48 119.3(3)
C46 C47 H47 120.3
C48 C47 H47 120.3
C49 C48 C47 120.6(3)
C49 C48 H48 119.7
C47 C48 H48 119.7
C48 C49 C50 119.8(3)
C48 C49 H49 120.1
C50 C49 H49 120.1
O32 C50 C49 123.4(3)
O32 C50 C45 116.9(3)
C49 C50 C45 119.7(3)
C50 O32 H32A 109.5
C65A Fe3 C62B 63.3(3)
C65A Fe3 C61A 43.4(3)
C62B Fe3 C61A 43.7(4)
C65A Fe3 C63B 49.3(3)
C62B Fe3 C63B 38.8(3)
C61A Fe3 C63B 63.9(3)
C65A Fe3 C70 172.7(2)
C62B Fe3 C70 111.6(2)
C61A Fe3 C70 129.3(2)
C63B Fe3 C70 130.5(3)
C65A Fe3 C69 146.0(2)
C62B Fe3 C69 122.9(3)
C61A Fe3 C69 164.3(3)
C63B Fe3 C69 111.6(2)
C70 Fe3 C69 40.84(11)
C65A Fe3 C68 118.4(2)
C62B Fe3 C68 155.7(3)
C61A Fe3 C68 154.7(3)
C63B Fe3 C68 121.5(2)
C70 Fe3 C68 68.54(13)
C69 Fe3 C68 40.92(12)
C65A Fe3 C67 114.9(3)
C62B Fe3 C67 163.7(2)
C61A Fe3 C67 122.8(3)
C63B Fe3 C67 153.2(3)
C70 Fe3 C67 68.31(13)
C69 Fe3 C67 68.52(12)
C68 Fe3 C67 40.49(13)
C65A Fe3 C66 137.6(3)
C62B Fe3 C66 128.9(2)
C61A Fe3 C66 112.1(3)
C63B Fe3 C66 166.5(3)
C70 Fe3 C66 40.70(12)
C69 Fe3 C66 68.50(12)
C68 Fe3 C66 68.09(13)
C67 Fe3 C66 40.30(14)
C65A Fe3 C65B 23.2(2)
C62B Fe3 C65B 66.2(3)
C61A Fe3 C65B 29.5(3)
C63B Fe3 C65B 67.2(3)
C70 Fe3 C65B 151.1(2)
C69 Fe3 C65B 165.3(2)
C68 Fe3 C65B 126.0(2)
C67 Fe3 C65B 105.6(2)
C66 Fe3 C65B 116.3(2)
C65A Fe3 C64B 17.8(2)
C62B Fe3 C64B 68.1(3)
C61A Fe3 C64B 59.5(3)
C63B Fe3 C64B 41.7(3)
C70 Fe3 C64B 167.9(2)
C69 Fe3 C64B 128.3(2)
C68 Fe3 C64B 106.4(2)
C67 Fe3 C64B 115.6(3)
C66 Fe3 C64B 149.1(3)
C65B Fe3 C64B 40.8(2)
C65A Fe3 C64A 41.1(3)
C62B Fe3 C64A 53.2(3)
C61A Fe3 C64A 68.4(3)
C63B Fe3 C64A 16.0(3)
C70 Fe3 C64A 141.0(3)
C69 Fe3 C64A 111.8(2)
C68 Fe3 C64A 110.4(2)
C67 Fe3 C64A 137.3(2)
C66 Fe3 C64A 177.5(3)
C65B Fe3 C64A 62.8(3)
C64B Fe3 C64A 28.8(3)
C62A C61A C65A 111.8(8)
C62A C61A Fe3 76.7(5)
C65A C61A Fe3 68.0(4)
C62A C61A H61A 124.1
C65A C61A H61A 124.1
Fe3 C61A H61A 122.6
C63A C62A C61A 101.8(7)
C63A C62A Fe3 69.5(4)
C61A C62A Fe3 64.9(5)
C63A C62A H62A 129.1
C61A C62A H62A 129.1
Fe3 C62A H62A 127.9
C62A C63A C64A 118.8(8)
C62A C63A Fe3 73.3(5)
C64A C63A Fe3 70.7(5)
C62A C63A H63A 120.6
C64A C63A H63A 120.6
Fe3 C63A H63A 127.4
C63A C64A C65A 103.1(7)
C63A C64A Fe3 71.3(4)
C65A C64A Fe3 65.7(4)
C63A C64A H64A 128.5
C65A C64A H64A 128.5
Fe3 C64A H64A 126.1
C64A C65A C61A 104.4(7)
C64A C65A Fe3 73.2(4)
C61A C65A Fe3 68.6(4)
C64A C65A H65A 127.8
C61A C65A H65A 127.8
Fe3 C65A H65A 122.2
C65B C61B C62B 100.3(6)
C65B C61B Fe3 68.9(4)
C62B C61B Fe3 65.3(4)
C65B C61B H61B 129.9
C62B C61B H61B 129.9
Fe3 C61B H61B 127.3
C63B C62B C61B 113.8(8)
C63B C62B Fe3 70.8(5)
C61B C62B Fe3 73.1(5)
C63B C62B H62B 123.1
C61B C62B H62B 123.1
Fe3 C62B H62B 124.5
C62B C63B C64B 110.2(8)
C62B C63B Fe3 70.4(5)
C64B C63B Fe3 72.1(4)
C62B C63B H63B 124.9
C64B C63B H63B 124.9
Fe3 C63B H63B 124.2
C65B C64B C63B 102.0(7)
C65B C64B Fe3 69.5(4)
C63B C64B Fe3 66.1(4)
C65B C64B H64B 129
C63B C64B H64B 129
Fe3 C64B H64B 126.9
C61B C65B C64B 113.6(8)
C61B C65B Fe3 70.7(4)
C64B C65B Fe3 69.8(4)
C61B C65B H65B 123.2
C64B C65B H65B 123.2
Fe3 C65B H65B 128.2
C69 C70 C66 108.1(3)
C69 C70 Fe3 69.63(16)
C66 C70 Fe3 70.33(18)
C69 C70 H70 125.9
C66 C70 H70 125.9
Fe3 C70 H70 125.7
C67 C66 C70 108.0(3)
C67 C66 Fe3 69.79(19)
C70 C66 Fe3 68.96(17)
C67 C66 H66 126
C70 C66 H66 126
Fe3 C66 H66 126.8
C66 C67 C68 108.3(3)
C66 C67 Fe3 69.91(19)
C68 C67 Fe3 69.59(19)
C66 C67 H67 125.9
C68 C67 H67 125.9
Fe3 C67 H67 126.2
C67 C68 C69 107.9(3)
C67 C68 Fe3 69.92(19)
C69 C68 Fe3 69.14(17)
C67 C68 H68 126
C69 C68 H68 126
Fe3 C68 H68 126.5
C70 C69 C68 107.6(3)
C70 C69 C71 124.5(3)
C68 C69 C71 127.8(3)
C70 C69 Fe3 69.52(16)
C68 C69 Fe3 69.94(17)
C71 C69 Fe3 124.9(2)
O61 C71 C72 122.7(3)
O61 C71 C69 118.3(3)
C72 C71 C69 119.0(3)
C73 C72 C71 124.5(3)
C73 C72 H72 117.7
C71 C72 H72 117.7
N61 C73 C72 120.3(3)
N61 C73 C74 120.6(3)
C72 C73 C74 119.0(3)
C73 C74 H74A 109.5
C73 C74 H74B 109.5
H74A C74 H74B 109.5
C73 C74 H74C 109.5
H74A C74 H74C 109.5
H74B C74 H74C 109.5
C73 N61 C75 130.7(2)
C73 N61 H61 114.7
C75 N61 H61 114.7
C80 C75 C76 119.5(3)
C80 C75 N61 116.4(2)
C76 C75 N61 124.0(3)
C77 C76 C75 120.0(3)
C77 C76 H76 120
C75 C76 H76 120
C76 C77 C78 120.6(3)
C76 C77 H77 119.7
C78 C77 H77 119.7
C79 C78 C77 120.3(3)
C79 C78 H78 119.8
C77 C78 H78 119.8
C78 C79 C80 119.6(3)
C78 C79 H79 120.2
C80 C79 H79 120.2
O62 C80 C75 117.3(3)
O62 C80 C79 122.7(3)
C75 C80 C79 120.0(3)
C80 O62 H62 109.5

loop_
_geom_bond_atom_site_label_1
_geom_bond_atom_site_label_2
_geom_bond_distance
Fe1 C19 2.037(3)
Fe1 C12 2.041(3)
Fe1 C18 2.045(3)
Fe1 C11 2.045(3)
Fe1 C20 2.048(3)
Fe1 C13 2.049(3)
Fe1 C14 2.053(3)
Fe1 C16 2.055(3)
Fe1 C15 2.056(3)
Fe1 C17 2.057(3)
O1 C1 1.369(3)
O1 H2A 0.84
O2 C10 1.277(3)
N1 C7 1.351(4)
N1 C2 1.412(4)
N1 H1 0.88
C1 C6 1.388(4)
C1 C2 1.402(4)
C2 C3 1.393(4)
C3 C4 1.398(5)
C3 H3 0.95
C4 C5 1.381(5)
C4 H4 0.95
C5 C6 1.389(4)
C5 H5 0.95
C6 H6 0.95
C7 C9 1.386(4)
C7 C8 1.509(4)
C8 H8A 0.98
C8 H8B 0.98
C8 H8C 0.98
C9 C10 1.414(4)
C9 H9 0.95
C10 C11 1.476(4)
C11 C12 1.431(4)
C11 C15 1.446(4)
C12 C13 1.411(4)
C12 H12 0.95
C13 C14 1.427(4)
C13 H13 0.95
C14 C15 1.413(4)
C14 H14 0.95
C15 H15 0.95
C16 C20 1.410(5)
C16 C17 1.416(4)
C16 H16 0.95
C17 C18 1.421(5)
C17 H17 0.95
C18 C19 1.415(5)
C18 H18 0.95
C19 C20 1.425(5)
C19 H19 0.95
C20 H20 0.95
Fe2 C34 2.017(4)
Fe2 C33 2.020(4)
Fe2 C39 2.034(3)
Fe2 C40 2.036(3)
Fe2 C38 2.038(3)
Fe2 C35 2.038(4)
Fe2 C32 2.047(4)
Fe2 C37 2.056(3)
Fe2 C36 2.057(3)
Fe2 C31 2.058(4)
C33 C34 1.393(6)
C33 C32 1.400(6)
C33 H33 0.95
C34 C35 1.414(6)
C34 H34 0.95
C35 C31 1.402(6)
C35 H35 0.95
C31 C32 1.397(6)
C31 H31 0.95
C32 H32 0.95
C38 C37 1.408(4)
C38 C39 1.432(4)
C38 H38 0.95
C37 C36 1.415(5)
C37 H37 0.95
C36 C40 1.416(4)
C36 H36 0.95
C40 C39 1.442(4)
C40 H40 0.95
C39 C41 1.481(4)
C41 O31 1.260(3)
C41 C42 1.411(4)
C42 C43 1.393(4)
C42 H42 0.95
C43 N31 1.341(4)
C43 C44 1.503(4)
C44 H44A 0.98
C44 H44B 0.98
C44 H44C 0.98
N31 C45 1.429(3)
N31 H31A 0.88
C45 C46 1.376(4)
C45 C50 1.410(4)
C46 C47 1.388(4)
C46 H46 0.95
C47 C48 1.394(5)
C47 H47 0.95
C48 C49 1.385(4)
C48 H48 0.95
C49 C50 1.392(4)
C49 H49 0.95
C50 O32 1.354(4)
O32 H32A 0.84
Fe3 C65A 1.978(7)
Fe3 C62B 1.986(8)
Fe3 C61A 1.986(9)
Fe3 C63B 1.992(8)
Fe3 C70 2.039(3)
Fe3 C69 2.040(3)
Fe3 C68 2.051(3)
Fe3 C67 2.055(3)
Fe3 C66 2.057(3)
Fe3 C65B 2.069(7)
Fe3 C64B 2.073(7)
Fe3 C64A 2.079(8)
C61A C62A 1.360(14)
C61A C65A 1.465(10)
C61A H61A 0.95
C62A C63A 1.348(9)
C62A H62A 0.95
C63A C64A 1.358(9)
C63A H63A 0.95
C64A C65A 1.427(12)
C64A H64A 0.95
C65A H65A 0.95
C61B C65B 1.436(10)
C61B C62B 1.449(14)
C61B H61B 0.95
C62B C63B 1.322(10)
C62B H62B 0.95
C63B C64B 1.450(12)
C63B H63B 0.95
C64B C65B 1.442(9)
C64B H64B 0.95
C65B H65B 0.95
C70 C69 1.423(4)
C70 C66 1.424(4)
C70 H70 0.95
C66 C67 1.417(5)
C66 H66 0.95
C67 C68 1.421(5)
C67 H67 0.95
C68 C69 1.430(4)
C68 H68 0.95
C69 C71 1.483(4)
C71 O61 1.277(4)
C71 C72 1.416(4)
C72 C73 1.387(4)
C72 H72 0.95
C73 N61 1.344(4)
C73 C74 1.508(4)
C74 H74A 0.98
C74 H74B 0.98
C74 H74C 0.98
N61 C75 1.422(4)
N61 H61 0.88
C75 C80 1.390(4)
C75 C76 1.392(4)
C76 C77 1.379(5)
C76 H76 0.95
C77 C78 1.379(5)
C77 H77 0.95
C78 C79 1.376(4)
C78 H78 0.95
C79 C80 1.401(4)
C79 H79 0.95
C80 O62 1.365(3)
O62 H62 0.84

loop_
_geom_torsion_atom_site_label_1
_geom_torsion_atom_site_label_2
_geom_torsion_atom_site_label_3
_geom_torsion_atom_site_label_4
_geom_torsion
O1 C1 C2 C3 178.1(3)
C6 C1 C2 C3 -1.0(4)
O1 C1 C2 N1 0.9(4)
C6 C1 C2 N1 -178.2(3)
C7 N1 C2 C3 32.2(5)
C7 N1 C2 C1 -150.8(3)
C1 C2 C3 C4 1.8(5)
N1 C2 C3 C4 178.7(3)
C2 C3 C4 C5 -1.7(5)
C3 C4 C5 C6 0.8(5)
O1 C1 C6 C5 -178.9(3)
C2 C1 C6 C5 0.1(5)
C4 C5 C6 C1 0.0(5)
C2 N1 C7 C9 173.7(3)
C2 N1 C7 C8 -4.7(5)
N1 C7 C9 C10 0.1(5)
C8 C7 C9 C10 178.6(3)
C7 C9 C10 O2 1.0(5)
C7 C9 C10 C11 -175.1(3)
O2 C10 C11 C12 -4.2(4)
C9 C10 C11 C12 172.0(3)
O2 C10 C11 C15 174.2(3)
C9 C10 C11 C15 -9.5(5)
O2 C10 C11 Fe1 83.9(3)
C9 C10 C11 Fe1 -99.9(3)
C19 Fe1 C11 C12 118.0(2)
C18 Fe1 C11 C12 76.1(2)
C20 Fe1 C11 C12 159.84(19)
C13 Fe1 C11 C12 -37.44(19)
C14 Fe1 C11 C12 -81.3(2)
C16 Fe1 C11 C12 -168.4(3)
C15 Fe1 C11 C12 -118.4(3)
C17 Fe1 C11 C12 44.2(4)
C19 Fe1 C11 C15 -123.6(2)
C12 Fe1 C11 C15 118.4(3)
C18 Fe1 C11 C15 -165.51(19)
C20 Fe1 C11 C15 -81.8(2)
C13 Fe1 C11 C15 81.0(2)
C14 Fe1 C11 C15 37.08(19)
C16 Fe1 C11 C15 -50.0(4)
C17 Fe1 C11 C15 162.6(3)
C19 Fe1 C11 C10 -1.1(3)
C12 Fe1 C11 C10 -119.1(3)
C18 Fe1 C11 C10 -43.1(3)
C20 Fe1 C11 C10 40.7(3)
C13 Fe1 C11 C10 -156.6(3)
C14 Fe1 C11 C10 159.5(3)
C16 Fe1 C11 C10 72.5(5)
C15 Fe1 C11 C10 122.5(3)
C17 Fe1 C11 C10 -74.9(4)
C15 C11 C12 C13 0.0(4)
C10 C11 C12 C13 178.7(3)
Fe1 C11 C12 C13 59.8(2)
C15 C11 C12 Fe1 -59.7(2)
C10 C11 C12 Fe1 119.0(3)
C19 Fe1 C12 C13 160.5(2)
C18 Fe1 C12 C13 119.4(2)
C11 Fe1 C12 C13 -119.2(3)
C20 Fe1 C12 C13 -170.8(3)
C14 Fe1 C12 C13 -37.35(19)
C16 Fe1 C12 C13 49.9(4)
C15 Fe1 C12 C13 -80.7(2)
C17 Fe1 C12 C13 78.6(2)
C19 Fe1 C12 C11 -80.3(2)
C18 Fe1 C12 C11 -121.36(19)
C20 Fe1 C12 C11 -51.6(4)
C13 Fe1 C12 C11 119.2(3)
C14 Fe1 C12 C11 81.84(19)
C16 Fe1 C12 C11 169.0(3)
C15 Fe1 C12 C11 38.50(18)
C17 Fe1 C12 C11 -162.23(18)
C11 C12 C13 C14 -0.5(4)
Fe1 C12 C13 C14 59.0(2)
C11 C12 C13 Fe1 -59.5(2)
C19 Fe1 C13 C12 -45.7(4)
C18 Fe1 C13 C12 -77.3(2)
C11 Fe1 C13 C12 38.00(18)
C20 Fe1 C13 C12 169.9(3)
C14 Fe1 C13 C12 120.0(3)
C16 Fe1 C13 C12 -160.29(18)
C15 Fe1 C13 C12 82.6(2)
C17 Fe1 C13 C12 -119.4(2)
C19 Fe1 C13 C14 -165.7(3)
C12 Fe1 C13 C14 -120.0(3)
C18 Fe1 C13 C14 162.62(19)
C11 Fe1 C13 C14 -82.0(2)
C20 Fe1 C13 C14 49.8(5)
C16 Fe1 C13 C14 79.7(2)
C15 Fe1 C13 C14 -37.42(19)
C17 Fe1 C13 C14 120.6(2)
C12 C13 C14 C15 0.8(4)
Fe1 C13 C14 C15 59.6(2)
C12 C13 C14 Fe1 -58.8(2)
C19 Fe1 C14 C15 42.9(5)
C12 Fe1 C14 C15 -82.2(2)
C18 Fe1 C14 C15 -160.8(3)
C11 Fe1 C14 C15 -38.02(19)
C20 Fe1 C14 C15 78.9(2)
C13 Fe1 C14 C15 -119.2(3)
C16 Fe1 C14 C15 120.6(2)
C17 Fe1 C14 C15 163.04(19)
C19 Fe1 C14 C13 162.1(4)
C12 Fe1 C14 C13 37.04(19)
C18 Fe1 C14 C13 -41.6(4)
C11 Fe1 C14 C13 81.2(2)
C20 Fe1 C14 C13 -161.91(19)
C16 Fe1 C14 C13 -120.2(2)
C15 Fe1 C14 C13 119.2(3)
C17 Fe1 C14 C13 -77.7(2)
C13 C14 C15 C11 -0.8(4)
Fe1 C14 C15 C11 58.6(2)
C13 C14 C15 Fe1 -59.3(2)
C12 C11 C15 C14 0.5(3)
C10 C11 C15 C14 -178.2(3)
Fe1 C11 C15 C14 -59.0(2)
C12 C11 C15 Fe1 59.5(2)
C10 C11 C15 Fe1 -119.2(3)
C19 Fe1 C15 C14 -164.6(2)
C12 Fe1 C15 C14 81.4(2)
C18 Fe1 C15 C14 158.1(4)
C11 Fe1 C15 C14 119.6(3)
C20 Fe1 C15 C14 -121.5(2)
C13 Fe1 C15 C14 37.8(2)
C16 Fe1 C15 C14 -79.0(2)
C17 Fe1 C15 C14 -42.6(5)
C19 Fe1 C15 C11 75.8(2)
C12 Fe1 C15 C11 -38.21(18)
C18 Fe1 C15 C11 38.5(5)
C20 Fe1 C15 C11 118.90(19)
C13 Fe1 C15 C11 -81.7(2)
C14 Fe1 C15 C11 -119.6(3)
C16 Fe1 C15 C11 161.42(18)
C17 Fe1 C15 C11 -162.2(3)
C19 Fe1 C16 C20 37.8(2)
C12 Fe1 C16 C20 158.3(3)
C18 Fe1 C16 C20 81.7(2)
C11 Fe1 C16 C20 -42.9(5)
C13 Fe1 C16 C20 -165.2(2)
C14 Fe1 C16 C20 -122.5(2)
C15 Fe1 C16 C20 -80.4(2)
C17 Fe1 C16 C20 119.1(3)
C19 Fe1 C16 C17 -81.2(2)
C12 Fe1 C16 C17 39.2(4)
C18 Fe1 C16 C17 -37.4(2)
C11 Fe1 C16 C17 -161.9(3)
C20 Fe1 C16 C17 -119.1(3)
C13 Fe1 C16 C17 75.7(2)
C14 Fe1 C16 C17 118.4(2)
C15 Fe1 C16 C17 160.5(2)
C20 C16 C17 C18 -0.7(4)
Fe1 C16 C17 C18 58.8(2)
C20 C16 C17 Fe1 -59.5(2)
C19 Fe1 C17 C16 81.8(2)
C12 Fe1 C17 C16 -164.19(19)
C18 Fe1 C17 C16 119.8(3)
C11 Fe1 C17 C16 163.3(3)
C20 Fe1 C17 C16 37.6(2)
C13 Fe1 C17 C16 -122.6(2)
C14 Fe1 C17 C16 -80.8(2)
C15 Fe1 C17 C16 -49.6(5)
C19 Fe1 C17 C18 -38.0(2)
C12 Fe1 C17 C18 76.1(2)
C11 Fe1 C17 C18 43.5(4)
C20 Fe1 C17 C18 -82.2(2)
C13 Fe1 C17 C18 117.6(2)
C14 Fe1 C17 C18 159.4(2)
C16 Fe1 C17 C18 -119.8(3)
C15 Fe1 C17 C18 -169.3(3)
C16 C17 C18 C19 0.4(4)
Fe1 C17 C18 C19 59.5(2)
C16 C17 C18 Fe1 -59.1(2)
C12 Fe1 C18 C19 120.2(2)
C11 Fe1 C18 C19 78.9(2)
C20 Fe1 C18 C19 -38.1(2)
C13 Fe1 C18 C19 161.2(2)
C14 Fe1 C18 C19 -168.6(3)
C16 Fe1 C18 C19 -81.5(2)
C15 Fe1 C18 C19 49.9(5)
C17 Fe1 C18 C19 -118.7(3)
C19 Fe1 C18 C17 118.7(3)
C12 Fe1 C18 C17 -121.1(2)
C11 Fe1 C18 C17 -162.40(19)
C20 Fe1 C18 C17 80.6(2)
C13 Fe1 C18 C17 -80.1(2)
C14 Fe1 C18 C17 -49.9(4)
C16 Fe1 C18 C17 37.2(2)
C15 Fe1 C18 C17 168.6(4)
C17 C18 C19 C20 0.0(4)
Fe1 C18 C19 C20 60.0(2)
C17 C18 C19 Fe1 -60.0(2)
C12 Fe1 C19 C18 -76.8(2)
C11 Fe1 C19 C18 -119.4(2)
C20 Fe1 C19 C18 118.8(3)
C13 Fe1 C19 C18 -44.0(4)
C14 Fe1 C19 C18 166.2(4)
C16 Fe1 C19 C18 81.5(2)
C15 Fe1 C19 C18 -161.45(19)
C17 Fe1 C19 C18 37.9(2)
C12 Fe1 C19 C20 164.41(17)
C18 Fe1 C19 C20 -118.8(3)
C11 Fe1 C19 C20 121.81(19)
C13 Fe1 C19 C20 -162.8(3)
C14 Fe1 C19 C20 47.4(5)
C16 Fe1 C19 C20 -37.28(18)
C15 Fe1 C19 C20 79.8(2)
C17 Fe1 C19 C20 -80.9(2)
C17 C16 C20 C19 0.7(4)
Fe1 C16 C20 C19 -59.0(2)
C17 C16 C20 Fe1 59.6(2)
C18 C19 C20 C16 -0.4(4)
Fe1 C19 C20 C16 59.6(2)
C18 C19 C20 Fe1 -60.0(2)
C19 Fe1 C20 C16 -119.4(3)
C12 Fe1 C20 C16 -158.3(3)
C18 Fe1 C20 C16 -81.5(2)
C11 Fe1 C20 C16 163.62(18)
C13 Fe1 C20 C16 39.8(5)
C14 Fe1 C20 C16 77.4(2)
C15 Fe1 C20 C16 119.7(2)
C17 Fe1 C20 C16 -37.65(19)
C12 Fe1 C20 C19 -38.9(4)
C18 Fe1 C20 C19 37.83(19)
C11 Fe1 C20 C19 -77.0(2)
C13 Fe1 C20 C19 159.2(4)
C14 Fe1 C20 C19 -163.26(19)
C16 Fe1 C20 C19 119.4(3)
C15 Fe1 C20 C19 -120.9(2)
C17 Fe1 C20 C19 81.7(2)
C39 Fe2 C33 C34 90.6(3)
C40 Fe2 C33 C34 135.0(2)
C38 Fe2 C33 C34 55.1(4)
C35 Fe2 C33 C34 -38.2(2)
C32 Fe2 C33 C34 -118.9(4)
C36 Fe2 C33 C34 173.8(2)
C31 Fe2 C33 C34 -81.7(3)
C34 Fe2 C33 C32 118.9(4)
C39 Fe2 C33 C32 -150.5(2)
C40 Fe2 C33 C32 -106.1(3)
C38 Fe2 C33 C32 174.0(3)
C35 Fe2 C33 C32 80.7(3)
C36 Fe2 C33 C32 -67.3(3)
C31 Fe2 C33 C32 37.3(3)
C32 C33 C34 C35 -0.2(4)
Fe2 C33 C34 C35 60.4(3)
C32 C33 C34 Fe2 -60.6(3)
C39 Fe2 C34 C33 -106.0(2)
C40 Fe2 C34 C33 -65.7(3)
C38 Fe2 C34 C33 -150.0(2)
C35 Fe2 C34 C33 118.5(4)
C32 Fe2 C34 C33 37.7(3)
C37 Fe2 C34 C33 175.0(2)
C31 Fe2 C34 C33 80.8(3)
C33 Fe2 C34 C35 -118.5(4)
C39 Fe2 C34 C35 135.5(2)
C40 Fe2 C34 C35 175.8(2)
C38 Fe2 C34 C35 91.4(3)
C32 Fe2 C34 C35 -80.9(3)
C37 Fe2 C34 C35 56.4(4)
C31 Fe2 C34 C35 -37.7(3)
C33 C34 C35 C31 0.4(4)
Fe2 C34 C35 C31 60.5(2)
C33 C34 C35 Fe2 -60.1(3)
C34 Fe2 C35 C31 -118.4(4)
C33 Fe2 C35 C31 -80.5(3)
C39 Fe2 C35 C31 176.0(2)
C38 Fe2 C35 C31 135.2(3)
C32 Fe2 C35 C31 -36.9(3)
C37 Fe2 C35 C31 91.8(3)
C36 Fe2 C35 C31 54.6(4)
C33 Fe2 C35 C34 37.9(3)
C39 Fe2 C35 C34 -65.6(3)
C38 Fe2 C35 C34 -106.4(3)
C32 Fe2 C35 C34 81.5(3)
C37 Fe2 C35 C34 -149.8(2)
C36 Fe2 C35 C34 173.0(3)
C31 Fe2 C35 C34 118.4(4)
C34 C35 C31 C32 -0.4(4)
Fe2 C35 C31 C32 58.9(3)
C34 C35 C31 Fe2 -59.3(2)
C34 Fe2 C31 C32 -81.6(3)
C33 Fe2 C31 C32 -37.7(3)
C40 Fe2 C31 C32 52.6(4)
C38 Fe2 C31 C32 173.7(2)
C35 Fe2 C31 C32 -120.0(4)
C37 Fe2 C31 C32 133.7(3)
C36 Fe2 C31 C32 90.0(3)
C34 Fe2 C31 C35 38.4(3)
C33 Fe2 C31 C35 82.3(3)
C40 Fe2 C31 C35 172.6(3)
C38 Fe2 C31 C35 -66.3(3)
C32 Fe2 C31 C35 120.0(4)
C37 Fe2 C31 C35 -106.3(3)
C36 Fe2 C31 C35 -150.0(2)
C35 C31 C32 C33 0.3(4)
Fe2 C31 C32 C33 58.9(2)
C35 C31 C32 Fe2 -58.6(2)
C34 C33 C32 C31 0.0(4)
Fe2 C33 C32 C31 -59.9(3)
C34 C33 C32 Fe2 59.9(3)
C34 Fe2 C32 C31 81.4(3)
C33 Fe2 C32 C31 119.1(4)
C39 Fe2 C32 C31 172.2(2)
C40 Fe2 C32 C31 -150.4(2)
C35 Fe2 C32 C31 37.1(3)
C37 Fe2 C32 C31 -68.3(3)
C36 Fe2 C32 C31 -107.0(3)
C34 Fe2 C32 C33 -37.8(3)
C39 Fe2 C32 C33 53.0(4)
C40 Fe2 C32 C33 90.4(3)
C35 Fe2 C32 C33 -82.1(3)
C37 Fe2 C32 C33 172.6(2)
C36 Fe2 C32 C33 133.9(3)
C31 Fe2 C32 C33 -119.1(4)
C34 Fe2 C38 C37 -151.3(2)
C33 Fe2 C38 C37 172.7(3)
C39 Fe2 C38 C37 119.2(3)
C40 Fe2 C38 C37 80.4(2)
C35 Fe2 C38 C37 -107.2(2)
C36 Fe2 C38 C37 36.76(19)
C31 Fe2 C38 C37 -68.4(3)
C34 Fe2 C38 C39 89.5(2)
C33 Fe2 C38 C39 53.5(3)
C40 Fe2 C38 C39 -38.84(17)
C35 Fe2 C38 C39 133.6(2)
C37 Fe2 C38 C39 -119.2(3)
C36 Fe2 C38 C39 -82.44(19)
C31 Fe2 C38 C39 172.4(2)
C39 C38 C37 C36 0.5(3)
Fe2 C38 C37 C36 -58.7(2)
C39 C38 C37 Fe2 59.2(2)
C34 Fe2 C37 C38 53.2(3)
C39 Fe2 C37 C38 -38.16(18)
C40 Fe2 C37 C38 -83.03(19)
C35 Fe2 C37 C38 90.6(2)
C32 Fe2 C37 C38 173.5(2)
C36 Fe2 C37 C38 -120.6(3)
C31 Fe2 C37 C38 134.0(2)
C34 Fe2 C37 C36 173.8(2)
C39 Fe2 C37 C36 82.45(19)
C40 Fe2 C37 C36 37.59(17)
C38 Fe2 C37 C36 120.6(3)
C35 Fe2 C37 C36 -148.8(2)
C32 Fe2 C37 C36 -65.9(3)
C31 Fe2 C37 C36 -105.4(2)
C38 C37 C36 C40 -0.4(3)
Fe2 C37 C36 C40 -58.7(2)
C38 C37 C36 Fe2 58.3(2)
C33 Fe2 C36 C37 174.5(2)
C39 Fe2 C36 C37 -81.13(19)
C40 Fe2 C36 C37 -119.4(3)
C38 Fe2 C36 C37 -36.75(18)
C35 Fe2 C36 C37 57.1(3)
C32 Fe2 C36 C37 135.3(2)
C31 Fe2 C36 C37 92.6(2)
C33 Fe2 C36 C40 -66.1(3)
C39 Fe2 C36 C40 38.26(18)
C38 Fe2 C36 C40 82.64(19)
C35 Fe2 C36 C40 176.4(3)
C32 Fe2 C36 C40 -105.3(2)
C37 Fe2 C36 C40 119.4(3)
C31 Fe2 C36 C40 -148.0(2)
C37 C36 C40 C39 0.1(3)
Fe2 C36 C40 C39 -59.10(19)
C37 C36 C40 Fe2 59.2(2)
C34 Fe2 C40 C36 173.2(2)
C33 Fe2 C40 C36 134.7(2)
C39 Fe2 C40 C36 -119.3(3)
C38 Fe2 C40 C36 -80.8(2)
C32 Fe2 C40 C36 91.6(2)
C37 Fe2 C40 C36 -37.39(19)
C31 Fe2 C40 C36 57.7(3)
C34 Fe2 C40 C39 -67.5(3)
C33 Fe2 C40 C39 -106.0(2)
C38 Fe2 C40 C39 38.55(17)
C32 Fe2 C40 C39 -149.05(19)
C37 Fe2 C40 C39 81.93(18)
C36 Fe2 C40 C39 119.3(3)
C31 Fe2 C40 C39 177.0(3)
C37 C38 C39 C40 -0.4(3)
Fe2 C38 C39 C40 59.64(19)
C37 C38 C39 C41 -178.8(3)
Fe2 C38 C39 C41 -118.8(3)
C37 C38 C39 Fe2 -60.0(2)
C36 C40 C39 C38 0.2(3)
Fe2 C40 C39 C38 -59.80(19)
C36 C40 C39 C41 178.6(3)
Fe2 C40 C39 C41 118.7(3)
C36 C40 C39 Fe2 60.0(2)
C34 Fe2 C39 C38 -107.9(2)
C33 Fe2 C39 C38 -151.0(2)
C40 Fe2 C39 C38 118.0(2)
C35 Fe2 C39 C38 -69.0(3)
C32 Fe2 C39 C38 174.4(3)
C37 Fe2 C39 C38 37.31(18)
C36 Fe2 C39 C38 80.64(19)
C34 Fe2 C39 C40 134.2(2)
C33 Fe2 C39 C40 91.0(2)
C38 Fe2 C39 C40 -118.0(2)
C35 Fe2 C39 C40 173.1(2)
C32 Fe2 C39 C40 56.5(3)
C37 Fe2 C39 C40 -80.66(19)
C36 Fe2 C39 C40 -37.32(18)
C34 Fe2 C39 C41 14.1(3)
C33 Fe2 C39 C41 -29.0(3)
C40 Fe2 C39 C41 -120.0(3)
C38 Fe2 C39 C41 122.0(3)
C35 Fe2 C39 C41 53.0(3)
C32 Fe2 C39 C41 -63.6(4)
C37 Fe2 C39 C41 159.3(3)
C36 Fe2 C39 C41 -157.4(3)
C38 C39 C41 O31 167.2(3)
C40 C39 C41 O31 -11.0(4)
Fe2 C39 C41 O31 77.4(3)
C38 C39 C41 C42 -15.0(4)
C40 C39 C41 C42 166.8(3)
Fe2 C39 C41 C42 -104.8(3)
O31 C41 C42 C43 7.1(4)
C39 C41 C42 C43 -170.6(3)
C41 C42 C43 N31 -4.9(4)
C41 C42 C43 C44 174.3(3)
C42 C43 N31 C45 169.1(3)
C44 C43 N31 C45 -10.2(4)
C43 N31 C45 C46 117.5(3)
C43 N31 C45 C50 -65.9(4)
C50 C45 C46 C47 0.8(5)
N31 C45 C46 C47 177.4(3)
C45 C46 C47 C48 0.0(5)
C46 C47 C48 C49 -1.1(5)
C47 C48 C49 C50 1.3(5)
C48 C49 C50 O32 179.4(3)
C48 C49 C50 C45 -0.4(5)
C46 C45 C50 O32 179.5(3)
N31 C45 C50 O32 2.8(4)
C46 C45 C50 C49 -0.6(5)
N31 C45 C50 C49 -177.3(3)
C65A Fe3 C61A C62A -120.5(8)
C62B Fe3 C61A C62A -21.2(4)
C63B Fe3 C61A C62A -63.2(5)
C70 Fe3 C61A C62A 59.1(6)
C69 Fe3 C61A C62A 13.6(13)
C68 Fe3 C61A C62A -172.1(4)
C67 Fe3 C61A C62A 146.8(4)
C66 Fe3 C61A C62A 102.7(5)
C65B Fe3 C61A C62A -152.6(9)
C64B Fe3 C61A C62A -110.6(6)
C64A Fe3 C61A C62A -80.0(5)
C62B Fe3 C61A C65A 99.3(6)
C63B Fe3 C61A C65A 57.3(5)
C70 Fe3 C61A C65A 179.6(4)
C69 Fe3 C61A C65A 134.1(8)
C68 Fe3 C61A C65A -51.7(9)
C67 Fe3 C61A C65A -92.7(5)
C66 Fe3 C61A C65A -136.9(5)
C65B Fe3 C61A C65A -32.1(6)
C64B Fe3 C61A C65A 9.8(5)
C64A Fe3 C61A C65A 40.5(5)
C65A C61A C62A C63A 1.0(9)
Fe3 C61A C62A C63A 60.4(5)
C65A C61A C62A Fe3 -59.4(6)
C65A Fe3 C62A C63A -75.3(5)
C62B Fe3 C62A C63A -11.7(13)
C61A Fe3 C62A C63A -114.6(7)
C63B Fe3 C62A C63A -21.4(5)
C70 Fe3 C62A C63A 108.7(4)
C69 Fe3 C62A C63A 69.9(5)
C68 Fe3 C62A C63A 51.1(11)
C67 Fe3 C62A C63A -179.5(4)
C66 Fe3 C62A C63A 150.7(4)
C65B Fe3 C62A C63A -100.2(5)
C64B Fe3 C62A C63A -59.1(5)
C64A Fe3 C62A C63A -31.0(5)
C65A Fe3 C62A C61A 39.3(5)
C62B Fe3 C62A C61A 102.9(15)
C63B Fe3 C62A C61A 93.2(6)
C70 Fe3 C62A C61A -136.7(4)
C69 Fe3 C62A C61A -175.5(4)
C68 Fe3 C62A C61A 165.7(7)
C67 Fe3 C62A C61A -64.9(7)
C66 Fe3 C62A C61A -94.7(5)
C65B Fe3 C62A C61A 14.4(5)
C64B Fe3 C62A C61A 55.5(5)
C64A Fe3 C62A C61A 83.6(5)
C61A C62A C63A C64A -1.3(9)
Fe3 C62A C63A C64A 55.9(5)
C61A C62A C63A Fe3 -57.3(6)
C65A Fe3 C63A C62A 88.4(5)
C62B Fe3 C63A C62A 7.7(8)
C61A Fe3 C63A C62A 39.7(5)
C63B Fe3 C63A C62A 128.7(10)
C70 Fe3 C63A C62A -84.1(5)
C69 Fe3 C63A C62A -127.4(4)
C68 Fe3 C63A C62A -165.4(4)
C66 Fe3 C63A C62A -49.8(6)
C65B Fe3 C63A C62A 67.2(5)
C64B Fe3 C63A C62A 108.1(5)
C64A Fe3 C63A C62A 129.7(7)
C65A Fe3 C63A C64A -41.4(5)
C62B Fe3 C63A C64A -122.0(10)
C61A Fe3 C63A C64A -90.1(5)
C63B Fe3 C63A C64A -1.0(9)
C70 Fe3 C63A C64A 146.2(4)
C69 Fe3 C63A C64A 102.9(4)
C68 Fe3 C63A C64A 64.9(5)
C66 Fe3 C63A C64A -179.5(4)
C65B Fe3 C63A C64A -62.5(5)
C64B Fe3 C63A C64A -21.7(4)
C62A C63A C64A C65A 1.1(8)
Fe3 C63A C64A C65A 58.3(5)
C62A C63A C64A Fe3 -57.3(6)
C65A Fe3 C64A C63A 114.6(6)
C62B Fe3 C64A C63A 24.3(4)
C61A Fe3 C64A C63A 71.9(5)
C63B Fe3 C64A C63A 1.3(12)
C70 Fe3 C64A C63A -54.5(6)
C69 Fe3 C64A C63A -91.3(4)
C68 Fe3 C64A C63A -135.2(4)
C67 Fe3 C64A C63A -172.7(4)
C65B Fe3 C64A C63A 103.8(5)
C64B Fe3 C64A C63A 137.5(8)
C62B Fe3 C64A C65A -90.3(5)
C61A Fe3 C64A C65A -42.7(5)
C63B Fe3 C64A C65A -113.2(14)
C70 Fe3 C64A C65A -169.1(4)
C69 Fe3 C64A C65A 154.2(4)
C68 Fe3 C64A C65A 110.2(4)
C67 Fe3 C64A C65A 72.8(5)
C65B Fe3 C64A C65A -10.8(4)
C64B Fe3 C64A C65A 23.0(5)
C63A C64A C65A C61A -0.3(8)
Fe3 C64A C65A C61A 61.9(5)
C63A C64A C65A Fe3 -62.2(5)
C62A C61A C65A C64A -0.5(10)
Fe3 C61A C65A C64A -65.1(5)
C62A C61A C65A Fe3 64.7(7)
C62B Fe3 C65A C64A 63.7(5)
C61A Fe3 C65A C64A 113.4(7)
C63B Fe3 C65A C64A 19.6(4)
C69 Fe3 C65A C64A -46.3(7)
C68 Fe3 C65A C64A -89.0(5)
C67 Fe3 C65A C64A -134.4(4)
C66 Fe3 C65A C64A -176.8(3)
C65B Fe3 C65A C64A 155.1(10)
C64B Fe3 C65A C64A -37.9(11)
C62B Fe3 C65A C61A -49.7(5)
C63B Fe3 C65A C61A -93.9(6)
C69 Fe3 C65A C61A -159.7(5)
C68 Fe3 C65A C61A 157.6(5)
C67 Fe3 C65A C61A 112.2(5)
C66 Fe3 C65A C61A 69.8(6)
C65B Fe3 C65A C61A 41.6(8)
C64B Fe3 C65A C61A -151.3(15)
C64A Fe3 C65A C61A -113.4(7)
C65A Fe3 C61B C65B 24.8(4)
C62B Fe3 C61B C65B 112.8(6)
C61A Fe3 C61B C65B 18(2)
C63B Fe3 C61B C65B 78.8(5)
C70 Fe3 C61B C65B -155.3(4)
C69 Fe3 C61B C65B 175.8(5)
C68 Fe3 C61B C65B -50.0(9)
C67 Fe3 C61B C65B -74.3(5)
C66 Fe3 C61B C65B -113.8(4)
C64B Fe3 C61B C65B 34.3(5)
C64A Fe3 C61B C65B 63.7(5)
C65A Fe3 C61B C62B -88.0(5)
C61A Fe3 C61B C62B -94(3)
C63B Fe3 C61B C62B -34.0(4)
C70 Fe3 C61B C62B 91.9(4)
C69 Fe3 C61B C62B 63.0(7)
C68 Fe3 C61B C62B -162.7(6)
C67 Fe3 C61B C62B 172.9(4)
C66 Fe3 C61B C62B 133.4(4)
C65B Fe3 C61B C62B -112.8(6)
C64B Fe3 C61B C62B -78.5(5)
C64A Fe3 C61B C62B -49.0(5)
C65B C61B C62B C63B -1.6(9)
Fe3 C61B C62B C63B 59.4(6)
C65B C61B C62B Fe3 -61.0(5)
C65A Fe3 C62B C63B -57.3(5)
C61A Fe3 C62B C63B -106.6(6)
C70 Fe3 C62B C63B 128.5(5)
C69 Fe3 C62B C63B 84.0(5)
C68 Fe3 C62B C63B 43.1(9)
C67 Fe3 C62B C63B -145.1(7)
C66 Fe3 C62B C63B 171.8(4)
C65B Fe3 C62B C63B -82.8(5)
C64B Fe3 C62B C63B -38.4(5)
C64A Fe3 C62B C63B -9.9(6)
C65A Fe3 C62B C61B 66.3(5)
C61A Fe3 C62B C61B 17.0(4)
C63B Fe3 C62B C61B 123.5(7)
C70 Fe3 C62B C61B -107.9(4)
C69 Fe3 C62B C61B -152.5(3)
C68 Fe3 C62B C61B 166.6(4)
C67 Fe3 C62B C61B -21.6(11)
C66 Fe3 C62B C61B -64.7(5)
C65B Fe3 C62B C61B 40.8(4)
C64B Fe3 C62B C61B 85.1(5)
C64A Fe3 C62B C61B 113.6(6)
C61B C62B C63B C64B 0.7(10)
Fe3 C62B C63B C64B 61.4(5)
C61B C62B C63B Fe3 -60.7(6)
C65A Fe3 C63B C62B 97.2(6)
C61A Fe3 C63B C62B 47.5(5)
C70 Fe3 C63B C62B -73.1(6)
C69 Fe3 C63B C62B -116.1(5)
C68 Fe3 C63B C62B -160.8(4)
C67 Fe3 C63B C62B 159.1(5)
C66 Fe3 C63B C62B -28.4(13)
C65B Fe3 C63B C62B 79.8(5)
C64B Fe3 C63B C62B 120.0(7)
C64A Fe3 C63B C62B 150.1(16)
C65A Fe3 C63B C64B -22.8(3)
C62B Fe3 C63B C64B -120.0(7)
C61A Fe3 C63B C64B -72.5(5)
C70 Fe3 C63B C64B 166.8(3)
C69 Fe3 C63B C64B 123.9(4)
C68 Fe3 C63B C64B 79.2(4)
C67 Fe3 C63B C64B 39.1(7)
C66 Fe3 C63B C64B -148.5(9)
C65B Fe3 C63B C64B -40.2(4)
C64A Fe3 C63B C64B 30.1(12)
C62B C63B C64B C65B 0.5(8)
Fe3 C63B C64B C65B 60.9(4)
C62B C63B C64B Fe3 -60.3(5)
C65A Fe3 C64B C65B -7.8(11)
C62B Fe3 C64B C65B -78.4(5)
C61A Fe3 C64B C65B -30.3(5)
C63B Fe3 C64B C65B -114.2(6)
C70 Fe3 C64B C65B -169.5(9)
C69 Fe3 C64B C65B 166.2(4)
C68 Fe3 C64B C65B 126.7(4)
C67 Fe3 C64B C65B 84.2(4)
C66 Fe3 C64B C65B 52.0(7)
C64A Fe3 C64B C65B -130.9(8)
C65A Fe3 C64B C63B 106.4(13)
C62B Fe3 C64B C63B 35.8(4)
C61A Fe3 C64B C63B 83.9(5)
C70 Fe3 C64B C63B -55.3(13)
C69 Fe3 C64B C63B -79.6(5)
C68 Fe3 C64B C63B -119.1(4)
C66 Fe3 C64B C63B 166.2(4)
C65B Fe3 C64B C63B 114.2(6)
C64A Fe3 C64B C63B -16.7(6)
C62B C61B C65B C64B 2.0(8)
Fe3 C61B C65B C64B -56.4(5)
C62B C61B C65B Fe3 58.4(5)
C63B C64B C65B C61B -1.6(7)
Fe3 C64B C65B C61B 56.9(5)
C63B C64B C65B Fe3 -58.5(4)
C65A Fe3 C65B C61B -119.5(10)
C62B Fe3 C65B C61B -41.9(5)
C61A Fe3 C65B C61B -7.4(9)
C63B Fe3 C65B C61B -84.4(5)
C70 Fe3 C65B C61B 49.9(7)
C69 Fe3 C65B C61B -172.8(8)
C68 Fe3 C65B C61B 162.4(4)
C67 Fe3 C65B C61B 123.1(5)
C66 Fe3 C65B C61B 81.3(5)
C64B Fe3 C65B C61B -125.6(7)
C64A Fe3 C65B C61B -101.4(5)
C65A Fe3 C65B C64B 6.0(8)
C62B Fe3 C65B C64B 83.6(5)
C61A Fe3 C65B C64B 118.1(9)
C63B Fe3 C65B C64B 41.2(5)
C70 Fe3 C65B C64B 175.5(4)
C69 Fe3 C65B C64B -47.2(11)
C68 Fe3 C65B C64B -72.1(5)
C67 Fe3 C65B C64B -111.4(4)
C66 Fe3 C65B C64B -153.2(4)
C64A Fe3 C65B C64B 24.2(4)
C62B Fe3 C70 C69 -115.8(3)
C61A Fe3 C70 C69 -162.9(4)
C63B Fe3 C70 C69 -75.6(3)
C68 Fe3 C70 C69 38.11(18)
C67 Fe3 C70 C69 81.80(19)
C66 Fe3 C70 C69 119.0(3)
C65B Fe3 C70 C69 164.7(5)
C64B Fe3 C70 C69 -29.5(12)
C64A Fe3 C70 C69 -58.1(4)
C62B Fe3 C70 C66 125.2(3)
C61A Fe3 C70 C66 78.1(4)
C63B Fe3 C70 C66 165.4(3)
C69 Fe3 C70 C66 -119.0(3)
C68 Fe3 C70 C66 -80.9(2)
C67 Fe3 C70 C66 -37.23(19)
C65B Fe3 C70 C66 45.7(5)
C64B Fe3 C70 C66 -148.5(11)
C64A Fe3 C70 C66 -177.1(3)
C69 C70 C66 C67 -0.6(3)
Fe3 C70 C66 C67 59.1(2)
C69 C70 C66 Fe3 -59.6(2)
C65A Fe3 C66 C67 71.1(4)
C62B Fe3 C66 C67 162.7(3)
C61A Fe3 C66 C67 115.1(3)
C63B Fe3 C66 C67 -174.7(10)
C70 Fe3 C66 C67 -119.6(3)
C69 Fe3 C66 C67 -81.7(2)
C68 Fe3 C66 C67 -37.52(19)
C65B Fe3 C66 C67 83.0(3)
C64B Fe3 C66 C67 48.0(5)
C65A Fe3 C66 C70 -169.3(3)
C62B Fe3 C66 C70 -77.6(4)
C61A Fe3 C66 C70 -125.2(3)
C63B Fe3 C66 C70 -55.1(10)
C69 Fe3 C66 C70 37.92(18)
C68 Fe3 C66 C70 82.12(19)
C67 Fe3 C66 C70 119.6(3)
C65B Fe3 C66 C70 -157.3(3)
C64B Fe3 C66 C70 167.6(4)
C70 C66 C67 C68 0.7(4)
Fe3 C66 C67 C68 59.2(2)
C70 C66 C67 Fe3 -58.5(2)
C65A Fe3 C67 C66 -135.3(3)
C62B Fe3 C67 C66 -55.3(9)
C61A Fe3 C67 C66 -86.1(3)
C63B Fe3 C67 C66 177.3(5)
C70 Fe3 C67 C66 37.59(18)
C69 Fe3 C67 C66 81.67(19)
C68 Fe3 C67 C66 119.5(3)
C65B Fe3 C67 C66 -112.6(3)
C64B Fe3 C67 C66 -155.0(3)
C64A Fe3 C67 C66 -179.1(4)
C65A Fe3 C67 C68 105.2(3)
C62B Fe3 C67 C68 -174.8(8)
C61A Fe3 C67 C68 154.4(3)
C63B Fe3 C67 C68 57.8(6)
C70 Fe3 C67 C68 -81.9(2)
C69 Fe3 C67 C68 -37.84(19)
C66 Fe3 C67 C68 -119.5(3)
C65B Fe3 C67 C68 127.9(3)
C64B Fe3 C67 C68 85.5(3)
C64A Fe3 C67 C68 61.4(4)
C66 C67 C68 C69 -0.5(4)
Fe3 C67 C68 C69 58.9(2)
C66 C67 C68 Fe3 -59.4(2)
C65A Fe3 C68 C67 -96.0(3)
C62B Fe3 C68 C67 176.4(5)
C61A Fe3 C68 C67 -58.3(6)
C63B Fe3 C68 C67 -153.4(3)
C70 Fe3 C68 C67 81.3(2)
C69 Fe3 C68 C67 119.4(3)
C66 Fe3 C68 C67 37.4(2)
C65B Fe3 C68 C67 -70.0(3)
C64B Fe3 C68 C67 -110.4(3)
C64A Fe3 C68 C67 -140.5(3)
C65A Fe3 C68 C69 144.6(3)
C62B Fe3 C68 C69 57.1(6)
C61A Fe3 C68 C69 -177.6(6)
C63B Fe3 C68 C69 87.3(3)
C70 Fe3 C68 C69 -38.05(17)
C67 Fe3 C68 C69 -119.4(3)
C66 Fe3 C68 C69 -82.00(19)
C65B Fe3 C68 C69 170.6(3)
C64B Fe3 C68 C69 130.2(3)
C64A Fe3 C68 C69 100.1(3)
C66 C70 C69 C68 0.2(3)
Fe3 C70 C69 C68 -59.8(2)
C66 C70 C69 C71 179.0(3)
Fe3 C70 C69 C71 119.0(3)
C66 C70 C69 Fe3 60.0(2)
C67 C68 C69 C70 0.2(3)
Fe3 C68 C69 C70 59.6(2)
C67 C68 C69 C71 -178.6(3)
Fe3 C68 C69 C71 -119.2(3)
C67 C68 C69 Fe3 -59.4(2)
C65A Fe3 C69 C70 175.7(4)
C62B Fe3 C69 C70 85.5(3)
C61A Fe3 C69 C70 57.5(10)
C63B Fe3 C69 C70 127.6(3)
C68 Fe3 C69 C70 -118.7(3)
C67 Fe3 C69 C70 -81.3(2)
C66 Fe3 C69 C70 -37.80(18)
C65B Fe3 C69 C70 -150.0(9)
C64B Fe3 C69 C70 172.4(3)
C64A Fe3 C69 C70 144.9(3)
C65A Fe3 C69 C68 -65.6(5)
C62B Fe3 C69 C68 -155.8(3)
C61A Fe3 C69 C68 176.2(9)
C63B Fe3 C69 C68 -113.6(3)
C70 Fe3 C69 C68 118.7(3)
C67 Fe3 C69 C68 37.45(19)
C66 Fe3 C69 C68 80.9(2)
C65B Fe3 C69 C68 -31.2(10)
C64B Fe3 C69 C68 -68.9(4)
C64A Fe3 C69 C68 -96.4(3)
C65A Fe3 C69 C71 57.2(5)
C62B Fe3 C69 C71 -33.0(4)
C61A Fe3 C69 C71 -61.0(10)
C63B Fe3 C69 C71 9.1(4)
C70 Fe3 C69 C71 -118.5(3)
C68 Fe3 C69 C71 122.8(3)
C67 Fe3 C69 C71 160.2(3)
C66 Fe3 C69 C71 -156.3(3)
C65B Fe3 C69 C71 91.5(9)
C64B Fe3 C69 C71 53.9(4)
C64A Fe3 C69 C71 26.4(4)
C70 C69 C71 O61 -5.4(4)
C68 C69 C71 O61 173.1(3)
Fe3 C69 C71 O61 82.4(3)
C70 C69 C71 C72 174.2(3)
C68 C69 C71 C72 -7.3(4)
Fe3 C69 C71 C72 -98.0(3)
O61 C71 C72 C73 -3.5(5)
C69 C71 C72 C73 177.0(3)
C71 C72 C73 N61 0.2(4)
C71 C72 C73 C74 -176.9(3)
C72 C73 N61 C75 -176.1(3)
C74 C73 N61 C75 1.0(4)
C73 N61 C75 C80 147.5(3)
C73 N61 C75 C76 -36.9(5)
C80 C75 C76 C77 -2.7(4)
N61 C75 C76 C77 -178.2(3)
C75 C76 C77 C78 0.3(5)
C76 C77 C78 C79 1.4(5)
C77 C78 C79 C80 -0.6(5)
C76 C75 C80 O62 -177.3(3)
N61 C75 C80 O62 -1.4(4)
C76 C75 C80 C79 3.5(4)
N61 C75 C80 C79 179.3(3)
C78 C79 C80 O62 179.0(3)
C78 C79 C80 C75 -1.8(4)

loop_
_platon_squeeze_void_nr
_platon_squeeze_void_average_x
_platon_squeeze_void_average_y
_platon_squeeze_void_average_z
_platon_squeeze_void_volume
_platon_squeeze_void_count_electrons
_platon_squeeze_void_content
1 0.000 0.000 0.000 504 31 ' '
